data_9002897
loop_
_publ_author_name
'Krivovichev, S. V.'
'Yakovenchuk, V. N.'
'Burns, P. C.'
'Pakhomovsky, Y. A.'
'Menshikov, Y. P.'

_publ_section_title
;
 Cafetite, Ca[Ti2O5](H2O): Crystal structure and revision of chemical formula
;
_journal_name_full 'American Mineralogist'
_journal_page_first 424
_journal_page_last 429
_journal_volume 88
_journal_year 2003
_chemical_compound_source 'alkaline rocks in the Afrikanda massif, Kola Peninsula, Russia'
_chemical_formula_sum 'Ca H2 O6 Ti2'
_chemical_name_mineral Cafetite
_space_group_IT_number 14
_symmetry_space_group_name_Hall '-P 2yn'
_symmetry_space_group_name_H-M 'P 1 21/n 1'
_cell_angle_alpha 90
_cell_angle_beta 98.937
_cell_angle_gamma 90
_cell_length_a 4.9436
_cell_length_b 12.109
_cell_length_c 15.911
_cell_formula_units_Z 8
_cell_volume 940.902
_database_code_amcsd 0002986
_exptl_crystal_density_diffrn 3.302
_cod_original_formula_sum 'Ti2 Ca O6 H2'
_cod_database_code 9002897

loop_
_space_group_symop_operation_xyz
x,y,z
1/2+x,1/2-y,1/2+z
1/2-x,1/2+y,1/2-z
-x,-y,-z

loop_
_atom_site_aniso_label
_atom_site_aniso_U_11
_atom_site_aniso_U_22
_atom_site_aniso_U_33
_atom_site_aniso_U_12
_atom_site_aniso_U_13
_atom_site_aniso_U_23
Ti1 0.00900 0.00660 0.00760 -0.00030 -0.00210 0.00000
Ti2 0.01020 0.00880 0.00830 -0.00010 -0.00160 0.00050
Ti3 0.00910 0.00740 0.00600 0.00020 -0.00180 0.00070
Ti4 0.00910 0.00690 0.00600 0.00010 -0.00180 -0.00040
Ca1 0.01710 0.01540 0.01070 -0.00220 -0.00260 -0.00110
Ca2 0.01030 0.00850 0.00970 0.00020 -0.00160 -0.00110
O1 0.00790 0.01030 0.00720 0.00100 -0.00110 -0.00100
O2 0.00710 0.00910 0.01000 -0.00130 -0.00150 -0.00190
O3 0.01390 0.00920 0.01260 -0.00160 0.00330 -0.00130
O4 0.01070 0.00880 0.00630 0.00010 0.00060 0.00100
O5 0.01020 0.01170 0.00890 -0.00070 -0.00250 -0.00060
O6 0.01160 0.01020 0.00680 0.00100 -0.00340 -0.00100
O7 0.00990 0.01200 0.00710 0.00070 -0.00330 -0.00070
O8 0.01560 0.01040 0.00700 0.00110 -0.00180 -0.00010
O9W 0.01500 0.02200 0.00730 0.00190 -0.00290 0.00140
O10W 0.01600 0.01790 0.01120 -0.00300 -0.00140 -0.00010
O11 0.01900 0.01290 0.01050 0.00760 0.00080 -0.00040
O12 0.01400 0.01390 0.00960 0.00480 -0.00080 0.00110

loop_
_atom_site_label
_atom_site_fract_x
_atom_site_fract_y
_atom_site_fract_z
_atom_site_U_iso_or_equiv
Ti1 0.82800 0.69732 0.45767 0.00810
Ti2 0.22590 0.51318 0.43865 0.00940
Ti3 0.97420 0.91031 0.57249 0.00780
Ti4 0.58200 0.11252 0.54933 0.00770
Ca1 0.51980 0.95070 0.74009 0.01490
Ca2 0.59060 0.30997 0.37755 0.00980
O1 0.95440 0.40300 0.45880 0.00870
O2 0.67070 0.81220 0.54780 0.00900
O3 0.88020 0.19260 0.51500 0.01170
O4 0.26910 0.00430 0.53420 0.00870
O5 0.54300 0.60090 0.48700 0.01070
O6 0.43510 0.21140 0.61740 0.01000
O7 0.78440 0.01990 0.63310 0.01010
O8 0.17210 0.84800 0.66160 0.01140
O9W 0.24500 0.22080 0.26450 0.01540
O10W 0.21480 0.10980 0.74100 0.01530
O11 0.32180 0.46610 0.34400 0.01440
O12 0.96730 0.62190 0.37630 0.01260
H1 0.06900 0.21100 0.28200 0.04300
H2 0.07900 0.08300 0.69600 0.04300
H3 0.16700 0.24600 0.20900 0.04300
H4 0.30200 0.16200 0.70900 0.04300

loop_
_cod_related_entry_id
_cod_related_entry_database
_cod_related_entry_code
1 AMCSD 0002986
